data_4031990
loop_
_publ_author_name
'Nishikata, Takashi'
'Abela, Alexander R.'
'Huang, Shenlin'
'Lipshutz, Bruce H.'

_publ_section_title
;
 Cationic Pd(II)-catalyzed C-H activation/cross-coupling reactions at room
 temperature: synthetic and mechanistic studies.
;
_journal_name_full 'Beilstein journal of organic chemistry'
_journal_page_first 1040
_journal_page_last 1064
_journal_paper_doi 10.3762/bjoc.12.99
_journal_volume 12
_journal_year 2016
_chemical_formula_sum 'C14 H19 B F4 N4 O2 Pd'
_chemical_formula_weight 468.54
_chemical_name_systematic
; 
 ? 
;
_space_group_IT_number 62
_symmetry_cell_setting orthorhombic
_symmetry_space_group_name_Hall '-P 2ac 2n'
_symmetry_space_group_name_H-M 'P n m a'
_atom_sites_solution_hydrogens geom
_atom_sites_solution_primary direct
_atom_sites_solution_secondary difmap
_audit_creation_method SHELXL-97
_cell_angle_alpha 90.00
_cell_angle_beta 90.00
_cell_angle_gamma 90.00
_cell_formula_units_Z 4
_cell_length_a 25.328(5)
_cell_length_b 6.6951(13)
_cell_length_c 10.795(2)
_cell_measurement_temperature 150(2)
_cell_volume 1830.5(6)
_computing_structure_refinement 'SHELXL-97 (Sheldrick, 1997)'
_computing_structure_solution 'SHELXS-97 (Sheldrick, 1990)'
_diffrn_ambient_temperature 150(2)
_diffrn_measured_fraction_theta_full 0.978
_diffrn_measured_fraction_theta_max 0.978
_diffrn_measurement_device_type 'CCD area detector'
_diffrn_measurement_method 'omega scan'
_diffrn_radiation_monochromator graphite
_diffrn_radiation_source 'fine-focus sealed tube'
_diffrn_radiation_type MoK\a
_diffrn_radiation_wavelength 0.71073
_diffrn_reflns_av_R_equivalents 0.0573
_diffrn_reflns_av_sigmaI/netI 0.0346
_diffrn_reflns_limit_h_max 28
_diffrn_reflns_limit_h_min -31
_diffrn_reflns_limit_k_max 8
_diffrn_reflns_limit_k_min -8
_diffrn_reflns_limit_l_max 13
_diffrn_reflns_limit_l_min -13
_diffrn_reflns_number 11933
_diffrn_reflns_theta_full 26.76
_diffrn_reflns_theta_max 26.76
_diffrn_reflns_theta_min 2.05
_exptl_absorpt_coefficient_mu 1.068
_exptl_absorpt_correction_T_max 0.291
_exptl_absorpt_correction_T_min 0.215
_exptl_absorpt_correction_type empirical
_exptl_absorpt_process_details sadabs
_exptl_crystal_colour yellow
_exptl_crystal_density_diffrn 1.700
_exptl_crystal_density_method 'not measured'
_exptl_crystal_description plate
_exptl_crystal_F_000 936
_exptl_crystal_size_max 0.25
_exptl_crystal_size_mid 0.2
_exptl_crystal_size_min 0.08
_refine_diff_density_max 0.789
_refine_diff_density_min -0.815
_refine_diff_density_rms 0.154
_refine_ls_extinction_coef 0.0040(7)
_refine_ls_extinction_expression Fc^*^=kFc[1+0.001xFc^2^\l^3^/sin(2\q)]^-1/4^
_refine_ls_extinction_method SHELXL
_refine_ls_goodness_of_fit_ref 1.345
_refine_ls_hydrogen_treatment mixed
_refine_ls_matrix_type full
_refine_ls_number_parameters 193
_refine_ls_number_reflns 2076
_refine_ls_number_restraints 12
_refine_ls_restrained_S_all 1.342
_refine_ls_R_factor_all 0.0455
_refine_ls_R_factor_gt 0.0392
_refine_ls_shift/su_max 0.000
_refine_ls_shift/su_mean 0.000
_refine_ls_structure_factor_coef Fsqd
_refine_ls_weighting_details 'calc w=1/[\s^2^(Fo^2^)+(0.0516P)^2^+0.0000P] where P=(Fo^2^+2Fc^2^)/3'
_refine_ls_weighting_scheme calc
_refine_ls_wR_factor_gt 0.0989
_refine_ls_wR_factor_ref 0.1010
_reflns_number_gt 1847
_reflns_number_total 2076
_reflns_threshold_expression >2sigma(I)
_cod_data_source_file 1860-5397-12-99-S2.cif
_cod_data_source_block l
_cod_depositor_comments 'Adding full bibliography for 4031990.cif.'
_cod_original_cell_volume 1830.6(6)
_cod_original_sg_symbol_H-M Pnma
_cod_database_code 4031990

loop_
_symmetry_equiv_pos_as_xyz
'x, y, z'
'-x+1/2, -y, z+1/2'
'-x, y+1/2, -z'
'x+1/2, -y+1/2, -z+1/2'
'-x, -y, -z'
'x-1/2, y, -z-1/2'
'x, -y-1/2, z'
'-x-1/2, y-1/2, z-1/2'

loop_
_atom_site_label
_atom_site_type_symbol
_atom_site_fract_x
_atom_site_fract_y
_atom_site_fract_z
_atom_site_U_iso_or_equiv
_atom_site_adp_type
_atom_site_occupancy
_atom_site_symmetry_multiplicity
_atom_site_calc_flag
_atom_site_refinement_flags
B B 0.7970(3) 0.7500 0.5625(6) 0.0487(16) Uani 1 2 d S
C1 C 1.1670(2) 0.2500 -0.1426(5) 0.0400(13) Uani 1 2 d S
C2 C 1.10798(17) 0.2500 0.0302(4) 0.0250(9) Uani 1 2 d S
C3 C 1.06304(15) 0.2500 -0.0420(5) 0.0259(10) Uani 1 2 d S
H3 H 1.0657 0.2500 -0.1279 0.031 Uiso 1 2 calc SR
C4 C 1.01423(17) 0.2500 0.0141(4) 0.0278(10) Uani 1 2 d S
H4 H 0.9844 0.2500 -0.0363 0.033 Uiso 1 2 calc SR
C5 C 1.00701(15) 0.2500 0.1414(4) 0.0195(8) Uani 1 2 d S
C6 C 1.05302(18) 0.2500 0.2130(4) 0.0228(9) Uani 1 2 d S
C7 C 1.10267(16) 0.2500 0.1582(4) 0.0226(9) Uani 1 2 d S
H7 H 1.1327 0.2500 0.2078 0.027 Uiso 1 2 calc SR
C8 C 1.01369(17) 0.2500 0.4234(4) 0.0251(9) Uani 1 2 d S
C9 C 1.0772(2) 0.2500 0.5942(5) 0.0469(15) Uani 1 2 d SD
C10 C 0.9815(2) 0.2500 0.6360(5) 0.0341(11) Uani 1 2 d SD
C11 C 0.87021(17) 0.2500 -0.0273(5) 0.0279(10) Uani 1 2 d S
C12 C 0.83642(19) 0.2500 -0.1359(5) 0.0349(11) Uani 1 2 d SD
C13 C 0.82026(19) 0.2500 0.3480(4) 0.0325(10) Uani 1 2 d S
C14 C 0.76825(19) 0.2500 0.4028(6) 0.0405(13) Uani 1 2 d SD
F1 F 0.79500(13) 0.7500 0.4347(3) 0.0542(9) Uani 1 2 d S
F2 F 0.82573(15) 0.9112(4) 0.6026(3) 0.0958(12) Uani 1 1 d .
F3 F 0.74933(17) 0.8216(9) 0.6066(4) 0.073(2) Uani 0.50 1 d P
H1A H 1.204(3) 0.2500 -0.146(6) 0.061(19) Uiso 1 2 d S
H9A H 1.069(2) 0.2500 0.6814(18) 0.12(4) Uiso 1 2 d SD
H10A H 0.9479(11) 0.2500 0.595(4) 0.053(18) Uiso 1 2 d SD
H12A H 0.8000(7) 0.2500 -0.114(4) 0.052(17) Uiso 1 2 d SD
H14A H 0.741(2) 0.2500 0.341(5) 0.09(3) Uiso 1 2 d SD
H1B H 1.1525(14) 0.131(5) -0.179(4) 0.038(10) Uiso 1 1 d .
H9B H 1.0986(14) 0.135(4) 0.578(3) 0.065(14) Uiso 1 1 d D
H10B H 0.9836(11) 0.131(3) 0.686(3) 0.031(9) Uiso 1 1 d D
H12B H 0.8436(13) 0.142(5) -0.191(3) 0.073(16) Uiso 1 1 d D
H14B H 0.7640(19) 0.135(5) 0.454(4) 0.12(2) Uiso 1 1 d D
N1 N 1.05423(14) 0.2500 0.3448(4) 0.0237(8) Uani 1 2 d S
H1 H 1.0851 0.2500 0.3779 0.028 Uiso 1 2 calc SR
N2 N 1.02393(15) 0.2500 0.5451(4) 0.0309(9) Uani 1 2 d S
N3 N 0.89804(14) 0.2500 0.0556(4) 0.0289(9) Uani 1 2 d S
N4 N 0.86080(16) 0.2500 0.3057(4) 0.0304(9) Uani 1 2 d S
O1 O 1.15893(13) 0.2500 -0.0112(3) 0.0375(9) Uani 1 2 d S
O2 O 0.96607(12) 0.2500 0.3877(3) 0.0290(7) Uani 1 2 d S
Pd Pd 0.935908(12) 0.2500 0.21770(3) 0.02396(17) Uani 1 2 d S

loop_
_atom_site_aniso_label
_atom_site_aniso_U_11
_atom_site_aniso_U_22
_atom_site_aniso_U_33
_atom_site_aniso_U_23
_atom_site_aniso_U_13
_atom_site_aniso_U_12
B 0.037(3) 0.072(5) 0.038(4) 0.000 -0.003(3) 0.000
C1 0.033(3) 0.063(4) 0.024(3) 0.000 0.002(2) 0.000
C2 0.023(2) 0.027(2) 0.025(2) 0.000 0.0015(18) 0.000
C3 0.019(2) 0.039(2) 0.020(2) 0.000 -0.0028(17) 0.000
C4 0.022(2) 0.035(2) 0.026(3) 0.000 -0.0079(18) 0.000
C5 0.017(2) 0.0181(18) 0.023(2) 0.000 -0.0021(17) 0.000
C6 0.027(2) 0.023(2) 0.018(2) 0.000 -0.0031(17) 0.000
C7 0.019(2) 0.026(2) 0.023(2) 0.000 -0.0056(18) 0.000
C8 0.029(2) 0.020(2) 0.026(2) 0.000 0.0008(19) 0.000
C9 0.031(3) 0.085(5) 0.025(3) 0.000 -0.004(2) 0.000
C10 0.040(3) 0.034(2) 0.029(3) 0.000 0.006(2) 0.000
C11 0.017(2) 0.030(2) 0.038(3) 0.000 0.001(2) 0.000
C12 0.029(3) 0.037(3) 0.039(3) 0.000 -0.007(2) 0.000
C13 0.026(3) 0.044(3) 0.028(3) 0.000 -0.004(2) 0.000
C14 0.021(3) 0.048(3) 0.053(4) 0.000 0.008(2) 0.000
F1 0.0421(19) 0.087(2) 0.0333(18) 0.000 -0.0116(14) 0.000
F2 0.159(3) 0.0559(18) 0.072(2) -0.0017(14) -0.060(2) -0.0081(18)
F3 0.039(3) 0.128(7) 0.053(3) -0.001(3) 0.009(2) 0.011(2)
N1 0.0231(19) 0.0281(18) 0.0200(19) 0.000 -0.0041(15) 0.000
N2 0.030(2) 0.044(2) 0.018(2) 0.000 0.0015(16) 0.000
N3 0.0197(19) 0.0283(19) 0.039(2) 0.000 -0.0023(18) 0.000
N4 0.023(2) 0.034(2) 0.034(2) 0.000 -0.0039(17) 0.000
O1 0.0204(16) 0.070(2) 0.0221(18) 0.000 0.0017(13) 0.000
O2 0.0216(17) 0.0413(18) 0.0240(17) 0.000 0.0009(13) 0.000
Pd 0.0181(2) 0.0271(2) 0.0267(2) 0.000 -0.00120(13) 0.000

loop_
_atom_type_symbol
_atom_type_description
_atom_type_scat_dispersion_real
_atom_type_scat_dispersion_imag
_atom_type_scat_source
C C 0.0033 0.0016 'International Tables Vol C Tables 4.2.6.8 and 6.1.1.4'
H H 0.0000 0.0000 'International Tables Vol C Tables 4.2.6.8 and 6.1.1.4'
B B 0.0013 0.0007 'International Tables Vol C Tables 4.2.6.8 and 6.1.1.4'
N N 0.0061 0.0033 'International Tables Vol C Tables 4.2.6.8 and 6.1.1.4'
O O 0.0106 0.0060 'International Tables Vol C Tables 4.2.6.8 and 6.1.1.4'
F F 0.0171 0.0103 'International Tables Vol C Tables 4.2.6.8 and 6.1.1.4'
Pd Pd -0.9988 1.0072 'International Tables Vol C Tables 4.2.6.8 and 6.1.1.4'

loop_
_geom_angle_atom_site_label_1
_geom_angle_atom_site_label_2
_geom_angle_atom_site_label_3
_geom_angle
_geom_angle_site_symmetry_1
_geom_angle_site_symmetry_3
F2 B F2 103.8(5) . 7_575
F2 B F1 109.6(4) . .
F2 B F1 109.6(4) 7_575 .
F2 B F3 128.8(5) . 7_575
F2 B F3 94.7(4) 7_575 7_575
F1 B F3 108.1(5) . 7_575
F2 B F3 94.7(4) . .
F2 B F3 128.8(5) 7_575 .
F1 B F3 108.1(5) . .
F3 B F3 40.6(5) 7_575 .
O1 C1 H1A 100(4) . .
O1 C1 H1B 110(2) . .
H1A C1 H1B 112(3) . .
O1 C2 C3 126.5(4) . .
O1 C2 C7 114.7(4) . .
C3 C2 C7 118.9(4) . .
C4 C3 C2 119.5(5) . .
C4 C3 H3 120.3 . .
C2 C3 H3 120.3 . .
C3 C4 C5 123.7(4) . .
C3 C4 H4 118.2 . .
C5 C4 H4 118.2 . .
C4 C5 C6 116.0(4) . .
C4 C5 Pd 122.1(3) . .
C6 C5 Pd 121.9(3) . .
C7 C6 C5 121.2(4) . .
C7 C6 N1 114.0(4) . .
C5 C6 N1 124.8(4) . .
C2 C7 C6 120.8(4) . .
C2 C7 H7 119.6 . .
C6 C7 H7 119.6 . .
O2 C8 N1 122.7(4) . .
O2 C8 N2 118.9(4) . .
N1 C8 N2 118.4(4) . .
N2 C9 H9A 100(4) . .
N2 C9 H9B 117(3) . .
H9A C9 H9B 107.2(15) . .
N2 C10 H10A 110(3) . .
N2 C10 H10B 109.6(19) . .
H10A C10 H10B 107.9(14) . .
N3 C11 C12 177.9(5) . .
C11 C12 H12A 112(3) . .
C11 C12 H12B 113(3) . .
H12A C12 H12B 109.7(15) . .
N4 C13 C14 179.7(5) . .
C13 C14 H14A 111(4) . .
C13 C14 H14B 110(3) . .
H14A C14 H14B 108.9(15) . .
F3 F3 B 69.7(3) 7_575 .
C8 N1 C6 128.3(4) . .
C8 N1 H1 115.8 . .
C6 N1 H1 115.8 . .
C8 N2 C9 122.6(4) . .
C8 N2 C10 121.2(4) . .
C9 N2 C10 116.2(4) . .
C11 N3 Pd 170.5(4) . .
C13 N4 Pd 177.4(4) . .
C2 O1 C1 117.4(4) . .
C8 O2 Pd 130.3(3) . .
C5 Pd O2 91.97(15) . .
C5 Pd N3 94.16(16) . .
O2 Pd N3 173.87(14) . .
C5 Pd N4 178.02(16) . .
O2 Pd N4 86.05(14) . .
N3 Pd N4 87.82(15) . .

loop_
_geom_bond_atom_site_label_1
_geom_bond_atom_site_label_2
_geom_bond_distance
_geom_bond_site_symmetry_2
B F2 1.372(5) .
B F2 1.372(5) 7_575
B F1 1.381(7) .
B F3 1.384(8) 7_575
B F3 1.384(8) .
C1 O1 1.433(6) .
C1 H1A 0.93(6) .
C1 H1B 0.96(4) .
C2 O1 1.366(5) .
C2 C3 1.380(6) .
C2 C7 1.388(6) .
C3 C4 1.377(6) .
C3 H3 0.9300 .
C4 C5 1.387(6) .
C4 H4 0.9300 .
C5 C6 1.399(6) .
C5 Pd 1.980(4) .
C6 C7 1.390(6) .
C6 N1 1.422(6) .
C7 H7 0.9300 .
C8 O2 1.266(5) .
C8 N1 1.332(6) .
C8 N2 1.340(6) .
C9 N2 1.449(7) .
C9 H9A 0.961(10) .
C9 H9B 0.961(10) .
C10 N2 1.455(6) .
C10 H10A 0.958(10) .
C10 H10B 0.961(10) .
C11 N3 1.139(6) .
C11 C12 1.451(7) .
C12 H12A 0.951(10) .
C12 H12B 0.952(10) .
C13 N4 1.123(6) .
C13 C14 1.444(7) .
C14 H14A 0.956(10) .
C14 H14B 0.953(10) .
F3 F3 0.959(12) 7_575
N1 H1 0.8600 .
N3 Pd 1.995(4) .
N4 Pd 2.127(4) .
O2 Pd 1.987(3) .

loop_
_geom_torsion_atom_site_label_1
_geom_torsion_atom_site_label_2
_geom_torsion_atom_site_label_3
_geom_torsion_atom_site_label_4
_geom_torsion
_geom_torsion_site_symmetry_1
_geom_torsion_site_symmetry_4
O1 C2 C3 C4 180.0 . .
C7 C2 C3 C4 0.0 . .
C2 C3 C4 C5 0.0 . .
C3 C4 C5 C6 0.0 . .
C3 C4 C5 Pd 180.0 . .
C4 C5 C6 C7 0.0 . .
Pd C5 C6 C7 180.0 . .
C4 C5 C6 N1 180.0 . .
Pd C5 C6 N1 0.0 . .
O1 C2 C7 C6 180.0 . .
C3 C2 C7 C6 0.0 . .
C5 C6 C7 C2 0.0 . .
N1 C6 C7 C2 180.0 . .
F2 B F3 F3 -150.7(4) . 7_575
F2 B F3 F3 -38.8(4) 7_575 7_575
F1 B F3 F3 97.0(2) . 7_575
O2 C8 N1 C6 0.0 . .
N2 C8 N1 C6 180.0 . .
C7 C6 N1 C8 180.0 . .
C5 C6 N1 C8 0.0 . .
O2 C8 N2 C9 180.0 . .
N1 C8 N2 C9 0.0 . .
O2 C8 N2 C10 0.0 . .
N1 C8 N2 C10 180.0 . .
C12 C11 N3 Pd 180.000(3) . .
C14 C13 N4 Pd 180.0(3) . .
C3 C2 O1 C1 0.0 . .
C7 C2 O1 C1 180.0 . .
N1 C8 O2 Pd 0.0 . .
N2 C8 O2 Pd 180.0 . .
C4 C5 Pd O2 180.0 . .
C6 C5 Pd O2 0.0 . .
C4 C5 Pd N3 0.0 . .
C6 C5 Pd N3 180.0 . .
C4 C5 Pd N4 180.000(4) . .
C6 C5 Pd N4 0.000(4) . .
C8 O2 Pd C5 0.0 . .
C8 O2 Pd N3 180.0 . .
C8 O2 Pd N4 180.0 . .
C11 N3 Pd C5 180.0 . .
C11 N3 Pd O2 0.000(1) . .
C11 N3 Pd N4 0.0 . .
C13 N4 Pd C5 180.000(7) . .
C13 N4 Pd O2 180.000(6) . .
C13 N4 Pd N3 0.000(6) . .
